data_4121055
loop_
_publ_author_name
'Yunzhe Jiao'
'James Morris'
'William W. Brennessel'
'William D. Jones'

_publ_contact_author_address
;
 'Department of Chemistry, University of Rochester, Rochester,  
New York 14627'
;
_publ_contact_author_email jones@chem.rochester.edu
_publ_contact_author_name 'William D. Jones'
_publ_section_title
;
 Kinetic and Thermodynamic Selectivity of Intermolecular C-H Activation at
 [Tp'Rh(PMe3)]. How Does the Ancillary Ligand Affect the Metal-Carbon Bond
 Strength?
;
_journal_name_full 'Journal of the American Chemical Society'
_journal_page_first 16198
_journal_page_last 16212
_journal_paper_doi 10.1021/ja4080985
_journal_volume 135
_journal_year 2013
_chemical_formula_moiety 'C21.67 H35.59 B Br Cl0.08 N6 P Rh'
_chemical_formula_sum 'C21.67 H35.59 B Br Cl0.08 N6 P Rh'
_chemical_formula_weight 607.75
_chemical_name_common jonyj16
_chemical_name_systematic
; 
 ? 
;
_space_group_IT_number 14
_symmetry_cell_setting monoclinic
_symmetry_space_group_name_Hall '-P 2ybc'
_symmetry_space_group_name_H-M 'P 1 21/c 1'
_atom_sites_solution_hydrogens geom
_atom_sites_solution_primary direct
_atom_sites_solution_secondary difmap
_audit_creation_method SHELXL-97
_cell_angle_alpha 90.00
_cell_angle_beta 98.960(2)
_cell_angle_gamma 90.00
_cell_formula_units_Z 4
_cell_length_a 10.0609(13)
_cell_length_b 19.046(2)
_cell_length_c 14.1549(18)
_cell_measurement_reflns_used 1932
_cell_measurement_temperature 100.0(1)
_cell_measurement_theta_max 22.80
_cell_measurement_theta_min 2.31
_cell_volume 2679.3(6)
_computing_cell_refinement 'SAINT (Bruker, 2009)'
_computing_data_collection 'APEX2 (Bruker, 2010)'
_computing_data_reduction 'SAINT (Bruker, 2009)'
_computing_molecular_graphics 'SHELXTL (Sheldrick, 2008)'
_computing_publication_material 'SHELXTL (Sheldrick, 2008)'
_computing_structure_refinement 'SHELXL-97 (Sheldrick, 2008)'
_computing_structure_solution 'SIR97 (Altomare et al., 1999)'
_diffrn_ambient_temperature 100.0(1)
_diffrn_measured_fraction_theta_full 1.000
_diffrn_measured_fraction_theta_max 1.000
_diffrn_measurement_device_type 'Bruker SMART APEX II CCD Platform'
_diffrn_measurement_method 'area detector, \w scans per \f'
_diffrn_radiation_monochromator graphite
_diffrn_radiation_source 'fine-focus sealed tube'
_diffrn_radiation_type MoK\a
_diffrn_radiation_wavelength 0.71073
_diffrn_reflns_av_R_equivalents 0.2671
_diffrn_reflns_av_sigmaI/netI 0.1482
_diffrn_reflns_limit_h_max 11
_diffrn_reflns_limit_h_min -11
_diffrn_reflns_limit_k_max 22
_diffrn_reflns_limit_k_min -22
_diffrn_reflns_limit_l_max 16
_diffrn_reflns_limit_l_min -16
_diffrn_reflns_number 33534
_diffrn_reflns_theta_full 25.03
_diffrn_reflns_theta_max 25.03
_diffrn_reflns_theta_min 1.81
_diffrn_standards_number 0
_exptl_absorpt_coefficient_mu 2.217
_exptl_absorpt_correction_T_max 0.9365
_exptl_absorpt_correction_T_min 0.7180
_exptl_absorpt_correction_type multi-scan
_exptl_absorpt_process_details 'SADABS (Sheldrick, 2008)'
_exptl_crystal_colour 'pale yellow'
_exptl_crystal_density_diffrn 1.507
_exptl_crystal_description block
_exptl_crystal_F_000 1236
_exptl_crystal_size_max 0.16
_exptl_crystal_size_mid 0.06
_exptl_crystal_size_min 0.03
_refine_diff_density_max 0.784
_refine_diff_density_min -0.762
_refine_diff_density_rms 0.163
_refine_ls_extinction_method none
_refine_ls_goodness_of_fit_ref 1.004
_refine_ls_hydrogen_treatment constr
_refine_ls_matrix_type full
_refine_ls_number_parameters 300
_refine_ls_number_reflns 4729
_refine_ls_number_restraints 0
_refine_ls_restrained_S_all 1.004
_refine_ls_R_factor_all 0.1413
_refine_ls_R_factor_gt 0.0614
_refine_ls_shift/su_max 0.001
_refine_ls_shift/su_mean 0.000
_refine_ls_structure_factor_coef Fsqd
_refine_ls_weighting_details 'calc w=1/[\s^2^(Fo^2^)+(0.0424P)^2^+0.0000P] where P=(Fo^2^+2Fc^2^)/3'
_refine_ls_weighting_scheme calc
_refine_ls_wR_factor_gt 0.1055
_refine_ls_wR_factor_ref 0.1314
_reflns_number_gt 2647
_reflns_number_total 4729
_reflns_threshold_expression >2sigma(I)
_cod_data_source_file ja4080985_si_002_10.cif
_cod_data_source_block 4e
_cod_database_code 4121055

loop_
_symmetry_equiv_pos_as_xyz
'x, y, z'
'-x, y+1/2, -z+1/2'
'-x, -y, -z'
'x, -y-1/2, z-1/2'

loop_
_atom_site_label
_atom_site_type_symbol
_atom_site_fract_x
_atom_site_fract_y
_atom_site_fract_z
_atom_site_U_iso_or_equiv
_atom_site_adp_type
_atom_site_occupancy
_atom_site_symmetry_multiplicity
_atom_site_calc_flag
_atom_site_refinement_flags
_atom_site_disorder_assembly
_atom_site_disorder_group
Rh1 Rh 0.13872(7) 0.84350(4) 0.20298(5) 0.01825(19) Uani 1 1 d . . .
Br1 Br -0.06331(10) 0.78783(5) 0.25210(7) 0.0255(3) Uani 1 1 d . A .
N1 N 0.2705(8) 0.7501(4) 0.2575(5) 0.0229(18) Uani 1 1 d . A .
N2 N 0.3966(7) 0.7699(4) 0.3000(5) 0.0209(18) Uani 1 1 d . . .
N3 N 0.1961(7) 0.8853(3) 0.3458(5) 0.0177(17) Uani 1 1 d . A .
N4 N 0.3282(7) 0.8785(4) 0.3831(5) 0.0219(18) Uani 1 1 d . . .
N5 N 0.3061(7) 0.8951(4) 0.1655(5) 0.0224(18) Uani 1 1 d . A .
N6 N 0.4224(8) 0.8898(4) 0.2307(5) 0.0238(18) Uani 1 1 d . . .
B1 B 0.4308(11) 0.8466(5) 0.3233(7) 0.022(2) Uani 1 1 d . A .
H1 H 0.5237 0.8500 0.3603 0.026 Uiso 1 1 calc R . .
C1 C 0.2668(10) 0.6805(4) 0.2625(7) 0.025(2) Uani 1 1 d . . .
C2 C 0.3913(9) 0.6550(5) 0.3066(7) 0.033(2) Uani 1 1 d . A .
H2 H 0.4155 0.6072 0.3188 0.040 Uiso 1 1 calc R . .
C3 C 0.4714(10) 0.7126(5) 0.3289(7) 0.032(2) Uani 1 1 d . A .
C4 C 0.1368(9) 0.9192(4) 0.4107(6) 0.020(2) Uani 1 1 d . . .
C5 C 0.2303(10) 0.9332(4) 0.4889(7) 0.026(2) Uani 1 1 d . A .
H5 H 0.2140 0.9563 0.5455 0.032 Uiso 1 1 calc R . .
C6 C 0.3520(10) 0.9080(5) 0.4718(6) 0.024(2) Uani 1 1 d . A .
C7 C 0.3319(9) 0.9416(4) 0.0999(7) 0.022(2) Uani 1 1 d . . .
C8 C 0.4624(10) 0.9647(5) 0.1219(6) 0.027(2) Uani 1 1 d . A .
H8 H 0.5056 0.9973 0.0859 0.033 Uiso 1 1 calc R . .
C9 C 0.5190(9) 0.9325(5) 0.2043(7) 0.024(2) Uani 1 1 d . A .
C10 C 0.1425(10) 0.6366(5) 0.2331(7) 0.033(3) Uani 1 1 d . A .
H10A H 0.0626 0.6667 0.2271 0.049 Uiso 1 1 calc R . .
H10B H 0.1367 0.6005 0.2816 0.049 Uiso 1 1 calc R . .
H10C H 0.1474 0.6141 0.1715 0.049 Uiso 1 1 calc R . .
C11 C 0.6106(10) 0.7160(5) 0.3809(8) 0.047(3) Uani 1 1 d . . .
H11A H 0.6651 0.7460 0.3456 0.070 Uiso 1 1 calc R A .
H11B H 0.6491 0.6687 0.3867 0.070 Uiso 1 1 calc R . .
H11C H 0.6099 0.7357 0.4448 0.070 Uiso 1 1 calc R . .
C12 C -0.0081(9) 0.9388(5) 0.3959(6) 0.027(2) Uani 1 1 d . A .
H12A H -0.0607 0.9024 0.3579 0.040 Uiso 1 1 calc R . .
H12B H -0.0203 0.9838 0.3619 0.040 Uiso 1 1 calc R . .
H12C H -0.0388 0.9431 0.4580 0.040 Uiso 1 1 calc R . .
C13 C 0.4874(9) 0.9065(5) 0.5334(7) 0.034(3) Uani 1 1 d . . .
H13A H 0.5540 0.9283 0.4991 0.052 Uiso 1 1 calc R A .
H13B H 0.5132 0.8577 0.5487 0.052 Uiso 1 1 calc R . .
H13C H 0.4833 0.9323 0.5928 0.052 Uiso 1 1 calc R . .
C14 C 0.2361(10) 0.9657(5) 0.0149(6) 0.032(2) Uani 1 1 d . A .
H14A H 0.1490 0.9765 0.0342 0.048 Uiso 1 1 calc R . .
H14B H 0.2245 0.9285 -0.0336 0.048 Uiso 1 1 calc R . .
H14C H 0.2719 1.0079 -0.0118 0.048 Uiso 1 1 calc R . .
C15 C 0.6551(9) 0.9397(5) 0.2613(7) 0.037(3) Uani 1 1 d . . .
H15A H 0.7063 0.9750 0.2317 0.055 Uiso 1 1 calc R A .
H15B H 0.7019 0.8945 0.2632 0.055 Uiso 1 1 calc R . .
H15C H 0.6470 0.9543 0.3265 0.055 Uiso 1 1 calc R . .
C16 C 0.0184(8) 0.9358(4) 0.1661(5) 0.031(3) Uani 0.918(9) 1 d P A 1
H16A H -0.0038 0.9401 0.0957 0.038 Uiso 0.918(9) 1 calc PR A 1
H16B H -0.0668 0.9323 0.1927 0.038 Uiso 0.918(9) 1 calc PR A 1
C17 C 0.0926(10) 0.9959(5) 0.2046(7) 0.023(3) Uani 0.918(9) 1 d P A 1
C18 C 0.1560(10) 1.0464(5) 0.2391(7) 0.026(3) Uani 0.918(9) 1 d P A 1
C19 C 0.2335(11) 1.1042(5) 0.2858(7) 0.032(3) Uani 0.918(9) 1 d P A 1
H19A H 0.2326 1.1020 0.3548 0.048 Uiso 0.918(9) 1 calc PR A 1
H19B H 0.1939 1.1488 0.2607 0.048 Uiso 0.918(9) 1 calc PR A 1
H19C H 0.3265 1.1011 0.2734 0.048 Uiso 0.918(9) 1 calc PR A 1
Cl1 Cl 0.0184(8) 0.9358(4) 0.1661(5) 0.031(3) Uani 0.082(9) 1 d P A 5
P1 P 0.0794(3) 0.79700(13) 0.05380(16) 0.0233(6) Uani 1 1 d . A .
C20 C -0.0266(10) 0.8472(5) -0.0370(6) 0.034(2) Uani 1 1 d . . .
H20A H 0.0164 0.8924 -0.0460 0.051 Uiso 1 1 calc R A .
H20B H -0.1141 0.8554 -0.0167 0.051 Uiso 1 1 calc R . .
H20C H -0.0396 0.8210 -0.0973 0.051 Uiso 1 1 calc R . .
C21 C -0.0210(11) 0.7172(5) 0.0391(7) 0.036(3) Uani 1 1 d . . .
H21A H -0.0418 0.7054 -0.0290 0.054 Uiso 1 1 calc R A .
H21B H -0.1050 0.7245 0.0648 0.054 Uiso 1 1 calc R . .
H21C H 0.0296 0.6786 0.0736 0.054 Uiso 1 1 calc R . .
C22 C 0.2218(10) 0.7715(5) 0.0000(7) 0.033(3) Uani 1 1 d . . .
H22A H 0.1908 0.7504 -0.0627 0.049 Uiso 1 1 calc R A .
H22B H 0.2756 0.7372 0.0411 0.049 Uiso 1 1 calc R . .
H22C H 0.2769 0.8129 -0.0078 0.049 Uiso 1 1 calc R . .

loop_
_atom_site_aniso_label
_atom_site_aniso_U_11
_atom_site_aniso_U_22
_atom_site_aniso_U_33
_atom_site_aniso_U_23
_atom_site_aniso_U_13
_atom_site_aniso_U_12
Rh1 0.0179(4) 0.0167(4) 0.0203(4) -0.0008(3) 0.0036(3) 0.0006(4)
Br1 0.0253(6) 0.0235(5) 0.0290(5) -0.0011(4) 0.0078(4) -0.0021(5)
N1 0.024(5) 0.018(4) 0.026(4) -0.004(3) 0.005(4) -0.002(4)
N2 0.016(5) 0.022(4) 0.025(4) 0.001(3) 0.004(4) -0.003(3)
N3 0.013(4) 0.013(4) 0.025(4) 0.003(3) -0.001(4) 0.000(3)
N4 0.021(5) 0.018(4) 0.027(5) -0.005(3) 0.004(4) 0.002(3)
N5 0.015(5) 0.029(4) 0.022(4) -0.002(4) 0.000(4) 0.005(4)
N6 0.024(5) 0.023(4) 0.023(4) 0.002(3) 0.003(4) 0.002(4)
B1 0.024(6) 0.017(5) 0.024(6) 0.001(5) 0.000(5) -0.004(5)
C1 0.032(6) 0.013(5) 0.029(6) 0.002(4) 0.007(5) -0.006(4)
C2 0.033(7) 0.017(5) 0.050(6) -0.004(5) 0.005(5) 0.003(5)
C3 0.031(6) 0.024(5) 0.039(6) 0.009(5) 0.002(5) 0.015(5)
C4 0.016(5) 0.024(5) 0.021(5) -0.001(4) 0.004(4) 0.007(4)
C5 0.028(6) 0.022(5) 0.031(6) -0.002(4) 0.011(5) 0.008(4)
C6 0.032(6) 0.021(5) 0.019(5) 0.001(4) 0.006(5) -0.003(5)
C7 0.022(6) 0.017(5) 0.032(6) 0.001(4) 0.016(5) -0.004(4)
C8 0.038(7) 0.025(5) 0.023(6) -0.005(4) 0.021(5) 0.003(5)
C9 0.016(6) 0.022(5) 0.039(6) -0.008(5) 0.015(5) -0.001(4)
C10 0.039(7) 0.026(6) 0.035(6) -0.002(4) 0.013(5) -0.005(5)
C11 0.023(6) 0.039(6) 0.072(8) 0.000(6) -0.010(6) 0.009(5)
C12 0.020(6) 0.032(6) 0.031(6) -0.009(4) 0.013(4) 0.002(4)
C13 0.022(6) 0.041(6) 0.034(6) -0.003(5) -0.016(5) -0.005(5)
C14 0.034(6) 0.036(6) 0.026(6) 0.002(5) 0.007(5) -0.011(5)
C15 0.024(6) 0.043(7) 0.043(7) 0.001(5) 0.005(5) -0.008(5)
C16 0.037(6) 0.032(5) 0.027(5) -0.006(4) 0.008(4) -0.008(4)
C17 0.025(6) 0.020(6) 0.025(6) 0.004(5) 0.007(5) 0.007(5)
C18 0.026(7) 0.024(6) 0.027(6) 0.006(5) 0.003(5) -0.008(5)
C19 0.035(7) 0.030(6) 0.027(6) 0.001(5) -0.004(5) 0.002(5)
Cl1 0.037(6) 0.032(5) 0.027(5) -0.006(4) 0.008(4) -0.008(4)
P1 0.0255(15) 0.0247(13) 0.0197(13) -0.0001(11) 0.0032(11) 0.0009(11)
C20 0.033(6) 0.034(6) 0.030(6) -0.004(5) -0.009(5) 0.006(5)
C21 0.053(7) 0.024(5) 0.029(6) 0.003(5) -0.002(5) -0.007(5)
C22 0.031(6) 0.038(6) 0.028(6) -0.010(5) -0.003(5) 0.000(5)

loop_
_atom_type_symbol
_atom_type_description
_atom_type_scat_dispersion_real
_atom_type_scat_dispersion_imag
_atom_type_scat_source
C C 0.0033 0.0016 'International Tables Vol C Tables 4.2.6.8 and 6.1.1.4'
H H 0.0000 0.0000 'International Tables Vol C Tables 4.2.6.8 and 6.1.1.4'
B B 0.0013 0.0007 'International Tables Vol C Tables 4.2.6.8 and 6.1.1.4'
N N 0.0061 0.0033 'International Tables Vol C Tables 4.2.6.8 and 6.1.1.4'
P P 0.1023 0.0942 'International Tables Vol C Tables 4.2.6.8 and 6.1.1.4'
Cl Cl 0.1484 0.1585 'International Tables Vol C Tables 4.2.6.8 and 6.1.1.4'
Br Br -0.2901 2.4595 'International Tables Vol C Tables 4.2.6.8 and 6.1.1.4'
Rh Rh -1.1178 0.9187 'International Tables Vol C Tables 4.2.6.8 and 6.1.1.4'

loop_
_geom_angle_atom_site_label_1
_geom_angle_atom_site_label_2
_geom_angle_atom_site_label_3
_geom_angle
N5 Rh1 C16 90.0(3)
N5 Rh1 N3 87.5(3)
C16 Rh1 N3 89.1(3)
N5 Rh1 N1 90.2(3)
C16 Rh1 N1 174.2(3)
N3 Rh1 N1 85.1(3)
N5 Rh1 P1 93.0(2)
C16 Rh1 P1 92.1(2)
N3 Rh1 P1 178.74(19)
N1 Rh1 P1 93.73(19)
N5 Rh1 Br1 177.0(2)
C16 Rh1 Br1 87.9(2)
N3 Rh1 Br1 90.38(19)
N1 Rh1 Br1 91.74(19)
P1 Rh1 Br1 89.18(7)
C1 N1 N2 106.4(7)
C1 N1 Rh1 141.0(7)
N2 N1 Rh1 112.6(5)
C3 N2 N1 110.2(7)
C3 N2 B1 127.7(8)
N1 N2 B1 121.4(7)
C4 N3 N4 107.1(7)
C4 N3 Rh1 137.4(6)
N4 N3 Rh1 115.5(5)
N3 N4 C6 109.8(7)
N3 N4 B1 121.2(7)
C6 N4 B1 128.8(8)
C7 N5 N6 106.1(7)
C7 N5 Rh1 137.6(6)
N6 N5 Rh1 115.5(5)
C9 N6 N5 109.9(7)
C9 N6 B1 127.3(8)
N5 N6 B1 122.5(7)
N2 B1 N6 110.3(7)
N2 B1 N4 110.2(7)
N6 B1 N4 107.6(7)
N2 B1 H1 109.6
N6 B1 H1 109.6
N4 B1 H1 109.6
N1 C1 C2 110.0(8)
N1 C1 C10 124.6(9)
C2 C1 C10 125.2(8)
C3 C2 C1 106.1(8)
C3 C2 H2 126.9
C1 C2 H2 126.9
N2 C3 C2 107.3(8)
N2 C3 C11 123.7(9)
C2 C3 C11 128.8(9)
N3 C4 C5 109.0(8)
N3 C4 C12 123.9(8)
C5 C4 C12 127.1(8)
C4 C5 C6 108.1(8)
C4 C5 H5 125.9
C6 C5 H5 125.9
N4 C6 C5 105.9(8)
N4 C6 C13 122.7(8)
C5 C6 C13 131.3(9)
N5 C7 C8 109.6(8)
N5 C7 C14 126.4(8)
C8 C7 C14 124.0(8)
C9 C8 C7 107.9(8)
C9 C8 H8 126.1
C7 C8 H8 126.1
C8 C9 N6 106.4(9)
C8 C9 C15 130.7(9)
N6 C9 C15 122.9(9)
C1 C10 H10A 109.5
C1 C10 H10B 109.5
H10A C10 H10B 109.5
C1 C10 H10C 109.5
H10A C10 H10C 109.5
H10B C10 H10C 109.5
C3 C11 H11A 109.5
C3 C11 H11B 109.5
H11A C11 H11B 109.5
C3 C11 H11C 109.5
H11A C11 H11C 109.5
H11B C11 H11C 109.5
C4 C12 H12A 109.5
C4 C12 H12B 109.5
H12A C12 H12B 109.5
C4 C12 H12C 109.5
H12A C12 H12C 109.5
H12B C12 H12C 109.5
C6 C13 H13A 109.5
C6 C13 H13B 109.5
H13A C13 H13B 109.5
C6 C13 H13C 109.5
H13A C13 H13C 109.5
H13B C13 H13C 109.5
C7 C14 H14A 109.5
C7 C14 H14B 109.5
H14A C14 H14B 109.5
C7 C14 H14C 109.5
H14A C14 H14C 109.5
H14B C14 H14C 109.5
C9 C15 H15A 109.5
C9 C15 H15B 109.5
H15A C15 H15B 109.5
C9 C15 H15C 109.5
H15A C15 H15C 109.5
H15B C15 H15C 109.5
C17 C16 Rh1 108.8(6)
C17 C16 H16A 109.9
Rh1 C16 H16A 109.9
C17 C16 H16B 109.9
Rh1 C16 H16B 109.9
H16A C16 H16B 108.3
C18 C17 C16 178.7(10)
C17 C18 C19 176.4(10)
C22 P1 C20 105.3(5)
C22 P1 C21 101.0(5)
C20 P1 C21 96.0(4)
C22 P1 Rh1 112.8(3)
C20 P1 Rh1 119.5(3)
C21 P1 Rh1 119.4(3)
P1 C20 H20A 109.5
P1 C20 H20B 109.5
H20A C20 H20B 109.5
P1 C20 H20C 109.5
H20A C20 H20C 109.5
H20B C20 H20C 109.5
P1 C21 H21A 109.5
P1 C21 H21B 109.5
H21A C21 H21B 109.5
P1 C21 H21C 109.5
H21A C21 H21C 109.5
H21B C21 H21C 109.5
P1 C22 H22A 109.5
P1 C22 H22B 109.5
H22A C22 H22B 109.5
P1 C22 H22C 109.5
H22A C22 H22C 109.5
H22B C22 H22C 109.5

loop_
_geom_bond_atom_site_label_1
_geom_bond_atom_site_label_2
_geom_bond_distance
Rh1 N5 2.088(7)
Rh1 C16 2.152(8)
Rh1 N3 2.167(7)
Rh1 N1 2.280(7)
Rh1 P1 2.282(2)
Rh1 Br1 2.4858(12)
N1 C1 1.328(10)
N1 N2 1.370(10)
N2 C3 1.351(11)
N2 B1 1.526(12)
N3 C4 1.336(10)
N3 N4 1.357(9)
N4 C6 1.362(10)
N4 B1 1.557(12)
N5 C7 1.338(10)
N5 N6 1.376(10)
N6 C9 1.363(11)
N6 B1 1.538(12)
B1 H1 1.0000
C1 C2 1.397(13)
C1 C10 1.508(12)
C2 C3 1.369(13)
C2 H2 0.9500
C3 C11 1.479(13)
C4 C5 1.363(12)
C4 C12 1.488(12)
C5 C6 1.370(12)
C5 H5 0.9500
C6 C13 1.499(12)
C7 C8 1.374(13)
C7 C14 1.492(13)
C8 C9 1.362(12)
C8 H8 0.9500
C9 C15 1.483(12)
C10 H10A 0.9800
C10 H10B 0.9800
C10 H10C 0.9800
C11 H11A 0.9800
C11 H11B 0.9800
C11 H11C 0.9800
C12 H12A 0.9800
C12 H12B 0.9800
C12 H12C 0.9800
C13 H13A 0.9800
C13 H13B 0.9800
C13 H13C 0.9800
C14 H14A 0.9800
C14 H14B 0.9800
C14 H14C 0.9800
C15 H15A 0.9800
C15 H15B 0.9800
C15 H15C 0.9800
C16 C17 1.427(12)
C16 H16A 0.9900
C16 H16B 0.9900
C17 C18 1.213(13)
C18 C19 1.449(13)
C19 H19A 0.9800
C19 H19B 0.9800
C19 H19C 0.9800
P1 C22 1.792(10)
P1 C20 1.810(9)
P1 C21 1.819(9)
C20 H20A 0.9800
C20 H20B 0.9800
C20 H20C 0.9800
C21 H21A 0.9800
C21 H21B 0.9800
C21 H21C 0.9800
C22 H22A 0.9800
C22 H22B 0.9800
C22 H22C 0.9800

loop_
_geom_torsion_atom_site_label_1
_geom_torsion_atom_site_label_2
_geom_torsion_atom_site_label_3
_geom_torsion_atom_site_label_4
_geom_torsion
N5 Rh1 N1 C1 -144.2(10)
C16 Rh1 N1 C1 124(3)
N3 Rh1 N1 C1 128.4(10)
P1 Rh1 N1 C1 -51.2(10)
Br1 Rh1 N1 C1 38.1(10)
N5 Rh1 N1 N2 35.9(6)
C16 Rh1 N1 N2 -56(3)
N3 Rh1 N1 N2 -51.5(5)
P1 Rh1 N1 N2 129.0(5)
Br1 Rh1 N1 N2 -141.8(5)
C1 N1 N2 C3 1.6(10)
Rh1 N1 N2 C3 -178.5(6)
C1 N1 N2 B1 -169.2(8)
Rh1 N1 N2 B1 10.7(9)
N5 Rh1 N3 C4 131.1(8)
C16 Rh1 N3 C4 41.0(8)
N1 Rh1 N3 C4 -138.5(9)
P1 Rh1 N3 C4 -116(9)
Br1 Rh1 N3 C4 -46.8(8)
N5 Rh1 N3 N4 -46.9(6)
C16 Rh1 N3 N4 -136.9(6)
N1 Rh1 N3 N4 43.5(5)
P1 Rh1 N3 N4 66(10)
Br1 Rh1 N3 N4 135.2(5)
C4 N3 N4 C6 0.1(9)
Rh1 N3 N4 C6 178.7(5)
C4 N3 N4 B1 -175.0(7)
Rh1 N3 N4 B1 3.5(9)
C16 Rh1 N5 C7 -35.9(9)
N3 Rh1 N5 C7 -124.9(9)
N1 Rh1 N5 C7 150.0(9)
P1 Rh1 N5 C7 56.2(9)
Br1 Rh1 N5 C7 -81(4)
C16 Rh1 N5 N6 132.5(6)
N3 Rh1 N5 N6 43.4(6)
N1 Rh1 N5 N6 -41.7(6)
P1 Rh1 N5 N6 -135.4(5)
Br1 Rh1 N5 N6 88(4)
C7 N5 N6 C9 -0.5(9)
Rh1 N5 N6 C9 -172.3(5)
C7 N5 N6 B1 174.1(7)
Rh1 N5 N6 B1 2.2(10)
C3 N2 B1 N6 125.5(9)
N1 N2 B1 N6 -65.5(10)
C3 N2 B1 N4 -115.9(10)
N1 N2 B1 N4 53.2(10)
C9 N6 B1 N2 -127.0(9)
N5 N6 B1 N2 59.5(11)
C9 N6 B1 N4 112.8(9)
N5 N6 B1 N4 -60.7(10)
N3 N4 B1 N2 -64.6(10)
C6 N4 B1 N2 121.3(9)
N3 N4 B1 N6 55.7(10)
C6 N4 B1 N6 -118.4(9)
N2 N1 C1 C2 -1.1(10)
Rh1 N1 C1 C2 179.0(7)
N2 N1 C1 C10 173.7(8)
Rh1 N1 C1 C10 -6.2(16)
N1 C1 C2 C3 0.3(11)
C10 C1 C2 C3 -174.4(9)
N1 N2 C3 C2 -1.4(11)
B1 N2 C3 C2 168.7(8)
N1 N2 C3 C11 -177.4(9)
B1 N2 C3 C11 -7.4(15)
C1 C2 C3 N2 0.7(11)
C1 C2 C3 C11 176.4(10)
N4 N3 C4 C5 -0.6(9)
Rh1 N3 C4 C5 -178.6(6)
N4 N3 C4 C12 178.3(8)
Rh1 N3 C4 C12 0.2(14)
N3 C4 C5 C6 0.8(10)
C12 C4 C5 C6 -178.0(8)
N3 N4 C6 C5 0.3(9)
B1 N4 C6 C5 175.0(8)
N3 N4 C6 C13 177.5(8)
B1 N4 C6 C13 -7.9(14)
C4 C5 C6 N4 -0.7(10)
C4 C5 C6 C13 -177.4(9)
N6 N5 C7 C8 0.9(10)
Rh1 N5 C7 C8 169.9(6)
N6 N5 C7 C14 -179.2(8)
Rh1 N5 C7 C14 -10.1(15)
N5 C7 C8 C9 -0.9(10)
C14 C7 C8 C9 179.1(8)
C7 C8 C9 N6 0.6(10)
C7 C8 C9 C15 -178.1(9)
N5 N6 C9 C8 -0.1(9)
B1 N6 C9 C8 -174.3(8)
N5 N6 C9 C15 178.7(8)
B1 N6 C9 C15 4.5(14)
N5 Rh1 C16 C17 -44.5(6)
N3 Rh1 C16 C17 42.9(6)
N1 Rh1 C16 C17 47(3)
P1 Rh1 C16 C17 -137.6(6)
Br1 Rh1 C16 C17 133.3(6)
Rh1 C16 C17 C18 -55(48)
C16 C17 C18 C19 8(63)
N5 Rh1 P1 C22 37.4(4)
C16 Rh1 P1 C22 127.5(4)
N3 Rh1 P1 C22 -75(9)
N1 Rh1 P1 C22 -52.9(4)
Br1 Rh1 P1 C22 -144.6(4)
N5 Rh1 P1 C20 -87.0(4)
C16 Rh1 P1 C20 3.1(4)
N3 Rh1 P1 C20 160(9)
N1 Rh1 P1 C20 -177.4(4)
Br1 Rh1 P1 C20 90.9(4)
N5 Rh1 P1 C21 155.8(4)
C16 Rh1 P1 C21 -114.1(5)
N3 Rh1 P1 C21 43(9)
N1 Rh1 P1 C21 65.4(4)
Br1 Rh1 P1 C21 -26.3(4)
